data_4075733
loop_
_publ_author_name
'Han, Won Seok'
'Lee, Soon W.'

_publ_section_title
;
 Preparation of Novel Rhodonocenium Complexes via [2 + 2 + 1]
 Cyclotrimerization of Terminal Aryl Alkynes
;
_journal_issue 5
_journal_name_full Organometallics
_journal_page_first 997
_journal_paper_doi 10.1021/om0492404
_journal_volume 24
_journal_year 2005
_chemical_formula_sum 'C44 H44 F3 O3 Rh S2'
_chemical_formula_weight 844.82
_chemical_name_systematic
; 
 ? 
;
_space_group_IT_number 14
_symmetry_cell_setting monoclinic
_symmetry_space_group_name_Hall '-P 2ybc'
_symmetry_space_group_name_H-M 'P 1 21/c 1'
_atom_sites_solution_hydrogens geom
_atom_sites_solution_primary direct
_atom_sites_solution_secondary difmap
_audit_creation_method SHELXL-97
_cell_angle_alpha 90.00
_cell_angle_beta 102.903(12)
_cell_angle_gamma 90.00
_cell_formula_units_Z 4
_cell_length_a 22.908(3)
_cell_length_b 10.666(2)
_cell_length_c 16.549(3)
_cell_measurement_reflns_used 30
_cell_measurement_temperature 293(2)
_cell_measurement_theta_max 12.49
_cell_measurement_theta_min 4.88
_cell_volume 3941.4(12)
_computing_cell_refinement 'Siemens XSCANS'
_computing_data_collection 'Siemens XSCANS'
_computing_data_reduction 'Siemens SHELXTL'
_computing_molecular_graphics 'Siemens SHELXTL'
_computing_publication_material 'Siemens SHELXTL'
_computing_structure_refinement 'SHELXL-97 (Sheldrick, 1997)'
_computing_structure_solution 'SHELXS-97 (Sheldrick, 1990)'
_diffrn_ambient_temperature 293(2)
_diffrn_measured_fraction_theta_full 0.979
_diffrn_measured_fraction_theta_max 0.979
_diffrn_measurement_device 'Siemens P4'
_diffrn_measurement_method '\w scans'
_diffrn_radiation_monochromator graphite
_diffrn_radiation_source 'sealed tube'
_diffrn_radiation_type MoK\a
_diffrn_radiation_wavelength 0.71073
_diffrn_reflns_av_R_equivalents 0.0328
_diffrn_reflns_av_sigmaI/netI 0.0681
_diffrn_reflns_limit_h_max 26
_diffrn_reflns_limit_h_min -27
_diffrn_reflns_limit_k_max 0
_diffrn_reflns_limit_k_min -12
_diffrn_reflns_limit_l_max 19
_diffrn_reflns_limit_l_min 0
_diffrn_reflns_number 7052
_diffrn_reflns_theta_full 24.99
_diffrn_reflns_theta_max 24.99
_diffrn_reflns_theta_min 2.12
_diffrn_standards_interval_count 97
_diffrn_standards_number 3
_exptl_absorpt_coefficient_mu 0.593
_exptl_absorpt_correction_T_max 0.3424
_exptl_absorpt_correction_T_min 0.2987
_exptl_absorpt_correction_type empirical
_exptl_crystal_colour 'YELLOW            '
_exptl_crystal_density_diffrn 1.424
_exptl_crystal_density_method 'not measured'
_exptl_crystal_description 'BLOCK             '
_exptl_crystal_F_000 1744
_exptl_crystal_size_max 0.36
_exptl_crystal_size_mid 0.30
_exptl_crystal_size_min 0.24
_refine_diff_density_max 0.791
_refine_diff_density_min -0.846
_refine_diff_density_rms 0.086
_refine_ls_extinction_method none
_refine_ls_goodness_of_fit_ref 1.009
_refine_ls_hydrogen_treatment mixed
_refine_ls_matrix_type full
_refine_ls_number_parameters 483
_refine_ls_number_reflns 6790
_refine_ls_number_restraints 0
_refine_ls_restrained_S_all 1.009
_refine_ls_R_factor_all 0.1034
_refine_ls_R_factor_gt 0.0593
_refine_ls_shift/su_max 0.011
_refine_ls_shift/su_mean 0.000
_refine_ls_structure_factor_coef Fsqd
_refine_ls_weighting_details 'calc w=1/[\s^2^(Fo^2^)+(0.0910P)^2^+1.4358P] where P=(Fo^2^+2Fc^2^)/3'
_refine_ls_weighting_scheme calc
_refine_ls_wR_factor_gt 0.1428
_refine_ls_wR_factor_ref 0.1687
_reflns_number_gt 4318
_reflns_number_total 6790
_reflns_threshold_expression >2sigma(I)
_cod_data_source_file om0492404si20041001_085038.cif
_cod_data_source_block rhs
_cod_depositor_comments
;
The following automatic conversions were performed:

'_symmetry_cell_setting' value 'Monoclinic' changed to 'monoclinic'
according to /home/saulius/struct/CIF-dictionaries/cif_core.dic
dictionary named 'cif_core.dic' version 2.4.1 from 2010-06-29.

Automatic conversion script
Id: cif_fix_values 1715 2011-07-08 13:25:40Z adriana 
;
_cod_original_cell_volume 3941.2(13)
_cod_original_sg_symbol_H-M 'P2(1)/c  '
_cod_database_code 4075733

loop_
_symmetry_equiv_pos_as_xyz
'x, y, z'
'-x, y+1/2, -z+1/2'
'-x, -y, -z'
'x, -y-1/2, z-1/2'

loop_
_atom_site_label
_atom_site_type_symbol
_atom_site_fract_x
_atom_site_fract_y
_atom_site_fract_z
_atom_site_U_iso_or_equiv
_atom_site_adp_type
_atom_site_occupancy
_atom_site_symmetry_multiplicity
_atom_site_calc_flag
_atom_site_refinement_flags
Rh1 Rh 0.209917(18) 0.25968(4) 0.17423(3) 0.04051(17) Uani 1 1 d .
S1 S 0.37011(8) 0.04113(17) 0.07699(12) 0.0614(5) Uani 1 1 d .
C1 C 0.1296(3) 0.2078(6) 0.2142(4) 0.0556(17) Uani 1 1 d .
C2 C 0.1348(3) 0.3387(7) 0.2153(4) 0.0603(18) Uani 1 1 d .
C3 C 0.1884(4) 0.3715(8) 0.2736(5) 0.074(2) Uani 1 1 d .
C4 C 0.2153(3) 0.2598(11) 0.3082(4) 0.083(3) Uani 1 1 d .
C5 C 0.1792(4) 0.1584(8) 0.2716(5) 0.071(2) Uani 1 1 d .
C6 C 0.0786(4) 0.1340(9) 0.1613(6) 0.098(3) Uani 1 1 d .
H6A H 0.0945 0.0721 0.1301 0.146 Uiso 1 1 calc R
H6B H 0.0529 0.1898 0.1240 0.146 Uiso 1 1 calc R
H6C H 0.0562 0.0933 0.1964 0.146 Uiso 1 1 calc R
C7 C 0.0896(4) 0.4299(10) 0.1653(6) 0.109(3) Uani 1 1 d .
H7A H 0.1055 0.5134 0.1721 0.164 Uiso 1 1 calc R
H7B H 0.0530 0.4264 0.1845 0.164 Uiso 1 1 calc R
H7C H 0.0816 0.4072 0.1077 0.164 Uiso 1 1 calc R
C8 C 0.2100(5) 0.5022(10) 0.2949(7) 0.143(5) Uani 1 1 d .
H8A H 0.1911 0.5582 0.2515 0.214 Uiso 1 1 calc R
H8B H 0.2526 0.5055 0.3009 0.214 Uiso 1 1 calc R
H8C H 0.2002 0.5270 0.3460 0.214 Uiso 1 1 calc R
C9 C 0.2727(4) 0.2492(15) 0.3756(5) 0.182(8) Uani 1 1 d .
H9A H 0.2984 0.3190 0.3715 0.273 Uiso 1 1 calc R
H9B H 0.2929 0.1724 0.3685 0.273 Uiso 1 1 calc R
H9C H 0.2630 0.2495 0.4291 0.273 Uiso 1 1 calc R
C10 C 0.1878(5) 0.0199(9) 0.2929(7) 0.142(5) Uani 1 1 d .
H10A H 0.1698 -0.0295 0.2453 0.213 Uiso 1 1 calc R
H10B H 0.1692 0.0003 0.3379 0.213 Uiso 1 1 calc R
H10C H 0.2298 0.0014 0.3088 0.213 Uiso 1 1 calc R
C11 C 0.2882(2) 0.1995(5) 0.1240(3) 0.0391(13) Uani 1 1 d .
C12 C 0.2832(2) 0.3349(5) 0.1207(3) 0.0394(13) Uani 1 1 d .
C13 C 0.2263(2) 0.3638(5) 0.0684(3) 0.0407(13) Uani 1 1 d .
H13 H 0.2111 0.4442 0.0562 0.049 Uiso 1 1 calc R
C14 C 0.1960(2) 0.2500(5) 0.0378(3) 0.0396(12) Uani 1 1 d .
C15 C 0.2337(2) 0.1490(5) 0.0742(3) 0.0418(14) Uani 1 1 d .
H15 H 0.2245 0.0643 0.0670 0.050 Uiso 1 1 calc R
C16 C 0.3433(2) 0.1240(5) 0.1600(4) 0.0449(14) Uani 1 1 d .
H16 H 0.3747 0.1823 0.1868 0.054 Uiso 1 1 calc R
C17 C 0.3376(2) 0.0230(5) 0.2225(3) 0.0431(13) Uani 1 1 d .
C18 C 0.3036(2) -0.0836(6) 0.2023(3) 0.0459(14) Uani 1 1 d .
H18 H 0.2814 -0.0935 0.1483 0.055 Uiso 1 1 calc R
C19 C 0.3016(3) -0.1754(6) 0.2593(4) 0.0553(16) Uani 1 1 d .
H19 H 0.2781 -0.2460 0.2433 0.066 Uiso 1 1 calc R
C20 C 0.3343(3) -0.1654(6) 0.3411(4) 0.0531(16) Uani 1 1 d .
C21 C 0.3685(3) -0.0599(7) 0.3611(4) 0.0663(19) Uani 1 1 d .
H21 H 0.3907 -0.0507 0.4151 0.080 Uiso 1 1 calc R
C22 C 0.3715(3) 0.0332(6) 0.3044(4) 0.0598(17) Uani 1 1 d .
H22 H 0.3958 0.1028 0.3203 0.072 Uiso 1 1 calc R
C23 C 0.3327(4) -0.2689(7) 0.4024(4) 0.074(2) Uani 1 1 d .
H23A H 0.3058 -0.3336 0.3763 0.111 Uiso 1 1 calc R
H23B H 0.3192 -0.2360 0.4490 0.111 Uiso 1 1 calc R
H23C H 0.3722 -0.3033 0.4210 0.111 Uiso 1 1 calc R
C24 C 0.4130(3) 0.1521(7) 0.0364(4) 0.0541(16) Uani 1 1 d .
C25 C 0.4401(4) 0.1048(9) -0.0240(5) 0.108(4) Uani 1 1 d .
H25 H 0.4325 0.0225 -0.0420 0.130 Uiso 1 1 calc R
C26 C 0.4781(5) 0.1779(10) -0.0580(6) 0.126(5) Uani 1 1 d .
H26 H 0.4950 0.1452 -0.0996 0.151 Uiso 1 1 calc R
C27 C 0.4911(4) 0.2965(9) -0.0315(5) 0.086(3) Uani 1 1 d .
H27 H 0.5181 0.3443 -0.0527 0.103 Uiso 1 1 calc R
C28 C 0.4641(3) 0.3444(8) 0.0261(5) 0.079(2) Uani 1 1 d .
H28 H 0.4714 0.4271 0.0431 0.095 Uiso 1 1 calc R
C29 C 0.4254(4) 0.2715(7) 0.0605(6) 0.076(2) Uani 1 1 d .
H29 H 0.4078 0.3060 0.1009 0.092 Uiso 1 1 calc R
C30 C 0.3276(2) 0.4313(5) 0.1565(3) 0.0392(13) Uani 1 1 d .
C31 C 0.3323(3) 0.5378(6) 0.1097(4) 0.0474(14) Uani 1 1 d .
H31 H 0.3069 0.5472 0.0578 0.057 Uiso 1 1 calc R
C32 C 0.3743(3) 0.6300(6) 0.1391(4) 0.0518(15) Uani 1 1 d .
H32 H 0.3756 0.7011 0.1070 0.062 Uiso 1 1 calc R
C33 C 0.4139(3) 0.6191(6) 0.2144(4) 0.0535(16) Uani 1 1 d .
C34 C 0.4094(3) 0.5159(7) 0.2606(4) 0.0618(18) Uani 1 1 d .
H34 H 0.4356 0.5073 0.3120 0.074 Uiso 1 1 calc R
C35 C 0.3665(3) 0.4215(6) 0.2337(4) 0.0525(15) Uani 1 1 d .
H35 H 0.3643 0.3527 0.2675 0.063 Uiso 1 1 calc R
C36 C 0.4591(3) 0.7206(7) 0.2464(5) 0.079(2) Uani 1 1 d .
H36A H 0.4823 0.6973 0.3001 0.118 Uiso 1 1 calc R
H36B H 0.4385 0.7979 0.2507 0.118 Uiso 1 1 calc R
H36C H 0.4851 0.7311 0.2089 0.118 Uiso 1 1 calc R
C37 C 0.1373(2) 0.2420(5) -0.0211(3) 0.0425(12) Uani 1 1 d .
C38 C 0.1061(3) 0.3497(6) -0.0513(4) 0.0605(18) Uani 1 1 d .
H38 H 0.1218 0.4276 -0.0328 0.073 Uiso 1 1 calc R
C39 C 0.0522(3) 0.3434(7) -0.1082(4) 0.066(2) Uani 1 1 d .
H39 H 0.0322 0.4171 -0.1275 0.080 Uiso 1 1 calc R
C40 C 0.0273(3) 0.2293(6) -0.1371(4) 0.0577(17) Uani 1 1 d .
C41 C 0.0587(3) 0.1219(6) -0.1083(4) 0.0656(19) Uani 1 1 d .
H41 H 0.0431 0.0442 -0.1276 0.079 Uiso 1 1 calc R
C42 C 0.1133(3) 0.1275(6) -0.0508(4) 0.0600(18) Uani 1 1 d .
H42 H 0.1336 0.0539 -0.0322 0.072 Uiso 1 1 calc R
C43 C -0.0319(3) 0.2227(7) -0.1999(5) 0.079(2) Uani 1 1 d .
H43A H -0.0471 0.3059 -0.2126 0.118 Uiso 1 1 calc R
H43B H -0.0600 0.1749 -0.1773 0.118 Uiso 1 1 calc R
H43C H -0.0260 0.1829 -0.2495 0.118 Uiso 1 1 calc R
S2 S 0.17339(9) 0.7417(2) 0.02633(14) 0.0783(6) Uani 1 1 d .
F1 F 0.0685(3) 0.8396(7) 0.0044(6) 0.174(3) Uani 1 1 d .
F2 F 0.0664(3) 0.6533(6) -0.0234(8) 0.239(6) Uani 1 1 d .
F3 F 0.0913(4) 0.7936(10) -0.1009(5) 0.199(4) Uani 1 1 d .
O1 O 0.1988(3) 0.8554(5) 0.0161(5) 0.117(2) Uani 1 1 d .
O2 O 0.1958(3) 0.6404(6) -0.0199(6) 0.143(3) Uani 1 1 d .
O3 O 0.1734(5) 0.6937(12) 0.1016(6) 0.202(5) Uani 1 1 d .
C44 C 0.0985(5) 0.7505(10) -0.0299(8) 0.104(3) Uani 1 1 d .

loop_
_atom_site_aniso_label
_atom_site_aniso_U_11
_atom_site_aniso_U_22
_atom_site_aniso_U_33
_atom_site_aniso_U_23
_atom_site_aniso_U_13
_atom_site_aniso_U_12
Rh1 0.0367(2) 0.0483(3) 0.0374(2) 0.0019(2) 0.01005(16) 0.0003(2)
S1 0.0619(10) 0.0574(10) 0.0752(11) 0.0019(9) 0.0371(9) 0.0030(8)
C1 0.051(4) 0.063(4) 0.061(4) -0.001(3) 0.032(3) -0.005(3)
C2 0.062(4) 0.062(4) 0.066(5) 0.003(4) 0.033(4) 0.005(4)
C3 0.075(5) 0.090(6) 0.070(5) -0.026(5) 0.044(4) -0.017(5)
C4 0.053(4) 0.162(9) 0.037(3) 0.004(5) 0.018(3) 0.004(6)
C5 0.083(5) 0.079(5) 0.065(5) 0.024(4) 0.046(4) 0.027(4)
C6 0.077(5) 0.113(8) 0.112(7) -0.013(6) 0.042(5) -0.029(5)
C7 0.095(6) 0.124(8) 0.125(8) 0.049(7) 0.057(6) 0.058(6)
C8 0.174(11) 0.118(9) 0.170(11) -0.090(8) 0.110(9) -0.067(8)
C9 0.075(5) 0.43(3) 0.039(4) 0.003(9) 0.014(4) 0.024(10)
C10 0.177(10) 0.108(8) 0.187(11) 0.090(8) 0.139(10) 0.066(7)
C11 0.040(3) 0.043(3) 0.035(3) 0.004(2) 0.010(2) -0.001(2)
C12 0.037(3) 0.047(3) 0.035(3) 0.002(3) 0.010(2) -0.005(3)
C13 0.037(3) 0.045(3) 0.039(3) 0.009(3) 0.005(2) 0.003(3)
C14 0.044(3) 0.041(3) 0.032(2) 0.000(3) 0.005(2) -0.001(3)
C15 0.047(3) 0.043(3) 0.035(3) 0.006(3) 0.010(3) 0.006(3)
C16 0.037(3) 0.043(3) 0.054(4) -0.001(3) 0.009(3) -0.002(3)
C17 0.039(3) 0.045(3) 0.044(3) 0.000(3) 0.006(3) 0.003(3)
C18 0.046(3) 0.048(3) 0.040(3) 0.002(3) 0.003(3) 0.001(3)
C19 0.052(4) 0.048(4) 0.062(4) 0.002(3) 0.004(3) -0.004(3)
C20 0.066(4) 0.048(4) 0.042(3) 0.011(3) 0.007(3) 0.013(3)
C21 0.083(5) 0.062(4) 0.041(4) 0.010(3) -0.012(3) -0.006(4)
C22 0.060(4) 0.057(4) 0.054(4) 0.003(3) -0.006(3) -0.012(3)
C23 0.100(6) 0.062(5) 0.054(4) 0.016(4) 0.005(4) 0.000(4)
C24 0.040(3) 0.075(5) 0.045(3) 0.012(3) 0.005(3) 0.000(3)
C25 0.140(8) 0.116(8) 0.092(6) -0.052(6) 0.077(6) -0.064(7)
C26 0.170(11) 0.121(8) 0.122(8) -0.059(7) 0.108(8) -0.077(8)
C27 0.076(5) 0.107(7) 0.084(6) -0.007(5) 0.039(5) -0.030(5)
C28 0.071(5) 0.070(5) 0.104(6) 0.018(5) 0.036(5) -0.001(4)
C29 0.081(5) 0.058(5) 0.105(6) 0.013(4) 0.052(5) 0.012(4)
C30 0.043(3) 0.039(3) 0.037(3) -0.004(2) 0.012(2) 0.000(2)
C31 0.045(3) 0.050(4) 0.045(3) 0.003(3) 0.007(3) -0.003(3)
C32 0.054(4) 0.048(4) 0.056(4) -0.003(3) 0.018(3) -0.010(3)
C33 0.053(4) 0.066(4) 0.045(3) -0.013(3) 0.018(3) -0.015(3)
C34 0.051(4) 0.087(5) 0.044(4) -0.017(4) 0.004(3) -0.009(4)
C35 0.053(4) 0.056(4) 0.047(4) -0.001(3) 0.007(3) -0.004(3)
C36 0.065(4) 0.096(6) 0.074(5) -0.029(4) 0.010(4) -0.028(4)
C37 0.041(3) 0.043(3) 0.042(3) 0.005(3) 0.005(2) 0.004(3)
C38 0.057(4) 0.044(4) 0.069(5) 0.003(3) -0.010(3) -0.003(3)
C39 0.060(4) 0.058(4) 0.069(5) 0.010(4) -0.010(4) 0.013(3)
C40 0.050(3) 0.066(5) 0.049(3) 0.004(3) -0.006(3) 0.000(3)
C41 0.059(4) 0.050(4) 0.076(5) -0.005(4) -0.010(4) -0.011(3)
C42 0.061(4) 0.037(3) 0.073(5) 0.000(3) -0.005(4) -0.004(3)
C43 0.060(4) 0.087(6) 0.075(5) -0.002(4) -0.015(4) -0.005(4)
S2 0.0727(12) 0.0676(13) 0.0807(13) 0.0175(11) -0.0126(10) -0.0095(11)
F1 0.122(5) 0.125(6) 0.285(11) 0.040(6) 0.068(6) 0.028(4)
F2 0.094(4) 0.080(4) 0.488(17) 0.027(7) -0.055(7) -0.024(4)
F3 0.182(8) 0.283(11) 0.089(5) -0.002(6) -0.060(5) 0.023(7)
O1 0.101(4) 0.064(4) 0.163(7) -0.003(4) -0.023(4) -0.019(3)
O2 0.123(6) 0.079(5) 0.217(9) -0.016(5) 0.017(6) 0.029(4)
O3 0.185(9) 0.273(12) 0.126(7) 0.109(8) -0.012(6) -0.018(9)
C44 0.095(7) 0.072(6) 0.127(9) -0.006(6) -0.015(6) -0.002(6)

loop_
_atom_type_symbol
_atom_type_description
_atom_type_scat_dispersion_real
_atom_type_scat_dispersion_imag
_atom_type_scat_source
C C 0.0033 0.0016 'International Tables Vol C Tables 4.2.6.8 and 6.1.1.4'
H H 0.0000 0.0000 'International Tables Vol C Tables 4.2.6.8 and 6.1.1.4'
O O 0.0106 0.0060 'International Tables Vol C Tables 4.2.6.8 and 6.1.1.4'
F F 0.0171 0.0103 'International Tables Vol C Tables 4.2.6.8 and 6.1.1.4'
S S 0.1246 0.1234 'International Tables Vol C Tables 4.2.6.8 and 6.1.1.4'
Rh Rh -1.1178 0.9187 'International Tables Vol C Tables 4.2.6.8 and 6.1.1.4'

loop_
_geom_angle_atom_site_label_1
_geom_angle_atom_site_label_2
_geom_angle_atom_site_label_3
_geom_angle
C2 Rh1 C1 37.9(3)
C2 Rh1 C13 110.3(2)
C1 Rh1 C13 133.5(2)
C2 Rh1 C3 38.4(3)
C1 Rh1 C3 63.7(3)
C13 Rh1 C3 115.9(3)
C2 Rh1 C5 63.2(3)
C1 Rh1 C5 37.9(3)
C13 Rh1 C5 171.3(3)
C3 Rh1 C5 63.2(3)
C2 Rh1 C4 63.2(3)
C1 Rh1 C4 63.3(3)
C13 Rh1 C4 146.4(3)
C3 Rh1 C4 37.5(3)
C5 Rh1 C4 37.7(3)
C2 Rh1 C15 142.8(2)
C1 Rh1 C15 117.6(2)
C13 Rh1 C15 63.4(2)
C3 Rh1 C15 178.6(2)
C5 Rh1 C15 117.7(3)
C4 Rh1 C15 142.6(3)
C2 Rh1 C14 113.4(2)
C1 Rh1 C14 111.2(2)
C13 Rh1 C14 38.13(19)
C3 Rh1 C14 142.4(3)
C5 Rh1 C14 137.2(3)
C4 Rh1 C14 174.4(3)
C15 Rh1 C14 37.76(19)
C2 Rh1 C12 135.5(2)
C1 Rh1 C12 171.0(2)
C13 Rh1 C12 37.97(19)
C3 Rh1 C12 115.0(3)
C5 Rh1 C12 150.7(3)
C4 Rh1 C12 121.8(3)
C15 Rh1 C12 63.7(2)
C14 Rh1 C12 63.8(2)
C2 Rh1 C11 173.2(2)
C1 Rh1 C11 148.2(2)
C13 Rh1 C11 63.3(2)
C3 Rh1 C11 140.8(3)
C5 Rh1 C11 123.4(2)
C4 Rh1 C11 120.6(2)
C15 Rh1 C11 37.9(2)
C14 Rh1 C11 63.32(19)
C12 Rh1 C11 38.0(2)
C24 S1 C16 105.5(3)
C2 C1 C5 108.0(7)
C2 C1 C6 125.4(7)
C5 C1 C6 126.6(7)
C2 C1 Rh1 70.9(4)
C5 C1 Rh1 71.8(4)
C6 C1 Rh1 123.8(5)
C1 C2 C3 108.2(7)
C1 C2 C7 125.6(8)
C3 C2 C7 126.1(8)
C1 C2 Rh1 71.3(4)
C3 C2 Rh1 71.5(4)
C7 C2 Rh1 124.9(5)
C4 C3 C2 107.5(7)
C4 C3 C8 127.2(9)
C2 C3 C8 125.3(9)
C4 C3 Rh1 71.9(4)
C2 C3 Rh1 70.1(4)
C8 C3 Rh1 124.8(6)
C3 C4 C5 108.3(6)
C3 C4 C9 126.0(11)
C5 C4 C9 125.7(11)
C3 C4 Rh1 70.6(4)
C5 C4 Rh1 70.8(4)
C9 C4 Rh1 125.6(5)
C1 C5 C4 108.0(7)
C1 C5 C10 124.2(9)
C4 C5 C10 127.6(10)
C1 C5 Rh1 70.3(4)
C4 C5 Rh1 71.6(4)
C10 C5 Rh1 127.2(5)
C15 C11 C12 107.5(5)
C15 C11 C16 124.8(5)
C12 C11 C16 127.0(5)
C15 C11 Rh1 69.7(3)
C12 C11 Rh1 70.4(3)
C16 C11 Rh1 132.8(4)
C13 C12 C11 107.0(5)
C13 C12 C30 123.1(5)
C11 C12 C30 129.7(5)
C13 C12 Rh1 69.5(3)
C11 C12 Rh1 71.6(3)
C30 C12 Rh1 127.5(4)
C12 C13 C14 109.6(5)
C12 C13 Rh1 72.6(3)
C14 C13 Rh1 72.3(3)
C15 C14 C13 106.9(4)
C15 C14 C37 127.6(5)
C13 C14 C37 125.4(5)
C15 C14 Rh1 70.6(3)
C13 C14 Rh1 69.6(3)
C37 C14 Rh1 125.4(4)
C14 C15 C11 109.0(5)
C14 C15 Rh1 71.6(3)
C11 C15 Rh1 72.4(3)
C11 C16 C17 117.3(5)
C11 C16 S1 110.5(4)
C17 C16 S1 105.1(4)
C18 C17 C22 117.3(5)
C18 C17 C16 123.4(5)
C22 C17 C16 119.3(5)
C19 C18 C17 121.9(6)
C18 C19 C20 121.4(6)
C21 C20 C19 116.8(6)
C21 C20 C23 122.6(6)
C19 C20 C23 120.6(6)
C20 C21 C22 122.7(6)
C21 C22 C17 119.9(6)
C29 C24 C25 117.4(7)
C29 C24 S1 128.4(6)
C25 C24 S1 114.1(6)
C26 C25 C24 120.9(8)
C27 C26 C25 120.8(8)
C28 C27 C26 118.8(8)
C27 C28 C29 120.8(8)
C24 C29 C28 121.2(7)
C35 C30 C31 117.3(5)
C35 C30 C12 124.0(5)
C31 C30 C12 118.7(5)
C32 C31 C30 121.2(6)
C33 C32 C31 121.7(6)
C34 C33 C32 117.5(6)
C34 C33 C36 121.1(6)
C32 C33 C36 121.3(6)
C33 C34 C35 122.6(6)
C30 C35 C34 119.7(6)
C42 C37 C38 118.0(5)
C42 C37 C14 121.2(5)
C38 C37 C14 120.7(5)
C39 C38 C37 121.2(6)
C38 C39 C40 121.1(6)
C41 C40 C39 118.0(5)
C41 C40 C43 121.0(6)
C39 C40 C43 121.0(6)
C40 C41 C42 121.3(6)
C37 C42 C41 120.4(6)
O3 S2 O1 122.5(6)
O3 S2 O2 105.8(7)
O1 S2 O2 112.1(5)
O3 S2 C44 108.0(6)
O1 S2 C44 106.1(4)
O2 S2 C44 100.1(5)
F3 C44 F2 114.9(10)
F3 C44 F1 99.4(9)
F2 C44 F1 100.1(10)
F3 C44 S2 115.4(10)
F2 C44 S2 114.8(8)
F1 C44 S2 109.7(8)

loop_
_geom_bond_atom_site_label_1
_geom_bond_atom_site_label_2
_geom_bond_distance
Rh1 C2 2.157(6)
Rh1 C1 2.162(6)
Rh1 C13 2.175(5)
Rh1 C3 2.176(7)
Rh1 C5 2.182(7)
Rh1 C4 2.193(6)
Rh1 C15 2.197(6)
Rh1 C14 2.210(5)
Rh1 C12 2.216(5)
Rh1 C11 2.233(5)
S1 C24 1.765(7)
S1 C16 1.850(6)
C1 C2 1.401(10)
C1 C5 1.411(10)
C1 C6 1.512(10)
C2 C3 1.426(10)
C2 C7 1.524(10)
C3 C4 1.403(11)
C3 C8 1.495(11)
C4 C5 1.412(12)
C4 C9 1.527(11)
C5 C10 1.522(11)
C11 C15 1.438(8)
C11 C12 1.448(8)
C11 C16 1.503(7)
C12 C13 1.429(7)
C12 C30 1.474(7)
C13 C14 1.433(7)
C14 C15 1.427(7)
C14 C37 1.476(7)
C16 C17 1.519(8)
C17 C18 1.377(8)
C17 C22 1.408(8)
C18 C19 1.368(8)
C19 C20 1.396(8)
C20 C21 1.370(9)
C20 C23 1.505(9)
C21 C22 1.378(9)
C24 C29 1.346(10)
C24 C25 1.384(10)
C25 C26 1.378(11)
C26 C27 1.350(13)
C27 C28 1.346(11)
C28 C29 1.393(10)
C30 C35 1.390(8)
C30 C31 1.392(8)
C31 C32 1.384(8)
C32 C33 1.374(8)
C33 C34 1.356(9)
C33 C36 1.509(8)
C34 C35 1.408(9)
C37 C42 1.384(8)
C37 C38 1.386(8)
C38 C39 1.377(8)
C39 C40 1.383(9)
C40 C41 1.379(9)
C40 C43 1.514(8)
C41 C42 1.394(9)
S2 O3 1.346(9)
S2 O1 1.371(6)
S2 O2 1.481(8)
S2 C44 1.762(10)
F1 C44 1.369(13)
F2 C44 1.289(12)
F3 C44 1.238(14)
